data_2243253
loop_
_publ_author_name
'Gomes, Ligia R.'
'Low, John Nicolson'
'Borges, Fernanda'
'Gaspar, Alexandra'
'Mesiti, Francesco'

_publ_section_title
;
 The synthesis, crystal structure and Hirshfeld analysis of
 4-(3,4-dimethylanilino)-<i>N</i>-(3,4-dimethylphenyl)quinoline-3-carboxamide
;
_journal_coeditor_code ZL2767
_journal_issue 2
_journal_name_full 'Acta Crystallographica Section E'
_journal_page_first 201
_journal_page_last 207
_journal_paper_doi 10.1107/S2056989020000298
_journal_volume 76
_journal_year 2020
_chemical_absolute_configuration unk
_chemical_formula_iupac 'C26 H25 N3 O'
_chemical_formula_moiety 'C26 H25 N3 O'
_chemical_formula_sum 'C26 H25 N3 O'
_chemical_formula_weight 395.49
_chemical_name_systematic
;
4-(3,4-Dimethylanilino)-<i>N</i>-(3,4-dimethylphenyl)quinoline-3-carboxamide
;
_space_group_crystal_system orthorhombic
_space_group_IT_number 19
_space_group_name_Hall 'P 2ac 2ab'
_space_group_name_H-M_alt 'P 21 21 21'
_atom_sites_solution_hydrogens mixed
_atom_sites_solution_primary direct
_atom_sites_solution_secondary direct
_audit_creation_method SHELXL-2018/1
_cell_angle_alpha 90
_cell_angle_beta 90
_cell_angle_gamma 90
_cell_formula_units_Z 4
_cell_length_a 6.2502(3)
_cell_length_b 15.7915(6)
_cell_length_c 20.7395(9)
_cell_measurement_reflns_used 5133
_cell_measurement_temperature 100(2)
_cell_measurement_theta_max 26.9810
_cell_measurement_theta_min 1.6320
_cell_volume 2046.99(15)
_computing_cell_refinement
;
CrysAlis PRO (Rigaku OD, 2018)
;
_computing_data_collection
;
CrysAlis PRO (Rigaku OD, 2018)
;
_computing_data_reduction
;
CrysAlis PRO (Rigaku OD, 2018)
;
_computing_molecular_graphics
;
Mercury (Macrae <i>et al.</i>,  2006)
;
_computing_publication_material
;
OSCAIL (McArdle <i>et al.</i>,  2004),
SHELXL2014 (Sheldrick, 2015b) and
PLATON (Spek, 2020)
;
_computing_structure_refinement
;
OSCAIL (McArdle <i>et al.</i>,  2004),
<i>ShelXle</i> (H\"ubschle <i>et al.</i>,  2011) and
<i>SHELXL2014/7</i> (Sheldrick, 2015b)
;
_computing_structure_solution
;
OSCAIL (McArdle <i>et al.</i>,  2004) and
SHELXT (Sheldrick, 2015a)
;
_diffrn_ambient_temperature 100.0(10)
_diffrn_detector 'hybrid pixel detector'
_diffrn_detector_area_resol_mean 10
_diffrn_measured_fraction_theta_full 1.000
_diffrn_measured_fraction_theta_max 1.000
_diffrn_measurement_device 'four-circle diffractometer'
_diffrn_measurement_device_type
;
Rigaku FRE+ equipped with VHF Varimax confocal mirrors and
an AFC12 goniometer and HyPix 6000 detector
;
_diffrn_measurement_method 'profile data from \w-scans'
_diffrn_measurement_specimen_support 'MiTeGen MicroLoop'
_diffrn_radiation_monochromator 'Confocal mirrors, VHF Varimax'
_diffrn_radiation_probe x-ray
_diffrn_radiation_type 'Mo K\a'
_diffrn_radiation_wavelength 0.71075
_diffrn_reflns_av_R_equivalents 0.0894
_diffrn_reflns_av_unetI/netI 0.0472
_diffrn_reflns_limit_h_max 7
_diffrn_reflns_limit_h_min -7
_diffrn_reflns_limit_k_max 19
_diffrn_reflns_limit_k_min -19
_diffrn_reflns_limit_l_max 24
_diffrn_reflns_limit_l_min -24
_diffrn_reflns_number 28997
_diffrn_reflns_theta_full 25.242
_diffrn_reflns_theta_max 25.345
_diffrn_reflns_theta_min 1.621
_diffrn_source 'Rotating Anode'
_diffrn_source_current 55.0
_diffrn_source_power 2.475
_diffrn_source_voltage 45.0
_exptl_absorpt_coefficient_mu 0.079
_exptl_absorpt_correction_T_max 1.00000
_exptl_absorpt_correction_T_min 0.48737
_exptl_absorpt_correction_type multi-scan
_exptl_absorpt_process_details
;
(CrysAlis PRO; Rigaku OD, 2018)
;
_exptl_crystal_colour yellow
_exptl_crystal_density_diffrn 1.283
_exptl_crystal_description needle
_exptl_crystal_F_000 840
_exptl_crystal_size_max 0.300
_exptl_crystal_size_mid 0.050
_exptl_crystal_size_min 0.010
_refine_diff_density_max 0.217
_refine_diff_density_min -0.204
_refine_ls_abs_structure_details
;
Flack <i>x</i> determined using 1238 quotients
[(<i>I</i>^+^)-(<i>I</i>^-^)]/[(<i>I</i>^+^)+(<i>I</i>^-^)]
(Parsons <i>et al.</i>,  2013)
;
_refine_ls_abs_structure_Flack 0.2(10)
_refine_ls_extinction_method none
_refine_ls_goodness_of_fit_ref 1.078
_refine_ls_hydrogen_treatment mixed
_refine_ls_matrix_type full
_refine_ls_number_parameters 287
_refine_ls_number_reflns 3754
_refine_ls_number_restraints 0
_refine_ls_restrained_S_all 1.078
_refine_ls_R_factor_all 0.0513
_refine_ls_R_factor_gt 0.0442
_refine_ls_shift/su_max 0.000
_refine_ls_shift/su_mean 0.000
_refine_ls_structure_factor_coef Fsqd
_refine_ls_weighting_details 'w=1/[\s^2^(Fo^2^)+(0.0402P)^2^+0.5091P] where P=(Fo^2^+2Fc^2^)/3'
_refine_ls_weighting_scheme calc
_refine_ls_wR_factor_gt 0.0915
_refine_ls_wR_factor_ref 0.0939
_reflns_number_gt 3390
_reflns_number_total 3754
_reflns_threshold_expression 'I > 2\s(I)'
_cod_data_source_file zl2767sup1.cif
_cod_data_source_block I
_cod_database_code 2243253
_shelx_space_group_comment
;
The symmetry employed for this shelxl refinement is uniquely defined
by the following loop, which should always be used as a source of
symmetry information in preference to the above space-group names.
They are only intended as comments.
;
_shelx_estimated_absorpt_t_min 0.977
_shelx_estimated_absorpt_t_max 0.999

loop_
_space_group_symop_operation_xyz
'x, y, z'
'-x+1/2, -y, z+1/2'
'-x, y+1/2, -z+1/2'
'x+1/2, -y+1/2, -z'

loop_
_atom_site_type_symbol
_atom_site_label
_atom_site_fract_x
_atom_site_fract_y
_atom_site_fract_z
_atom_site_U_iso_or_equiv
_atom_site_adp_type
_atom_site_calc_flag
_atom_site_occupancy
O O31 0.5597(3) 0.49964(12) 0.49759(10) 0.0221(5) Uani d 1
N N1 -0.0092(4) 0.69133(14) 0.44267(11) 0.0174(5) Uani d 1
N N32 0.5344(4) 0.62696(15) 0.54659(11) 0.0162(5) Uani d 1
H H32 0.470(5) 0.678(2) 0.5477(15) 0.028(9) Uiso d 1
N N41 0.2497(4) 0.44714(15) 0.42129(13) 0.0195(5) Uani d 1
H H41 0.368(6) 0.441(2) 0.4400(16) 0.026(9) Uiso d 1
C C2 0.1722(5) 0.66921(17) 0.47005(13) 0.0161(6) Uani d 1
H H2 0.233(5) 0.7147(17) 0.4948(14) 0.014(7) Uiso d 1
C C3 0.2727(4) 0.58912(17) 0.46478(13) 0.0154(6) Uani d 1
C C4 0.1727(5) 0.52774(16) 0.42608(13) 0.0158(6) Uani d 1
C C5 -0.1008(5) 0.50493(18) 0.33862(13) 0.0196(6) Uani d 1
H H5 -0.037379 0.452194 0.327658 0.024 Uiso calc 1
C C4A -0.0119(4) 0.55400(17) 0.38887(13) 0.0161(6) Uani d 1
C C6 -0.2769(5) 0.53228(19) 0.30555(15) 0.0237(7) Uani d 1
H H6 -0.332691 0.499128 0.271220 0.028 Uiso calc 1
C C7 -0.3757(5) 0.60896(19) 0.32201(15) 0.0241(7) Uani d 1
H H7 -0.504081 0.625506 0.300995 0.029 Uiso calc 1
C C8 -0.2880(5) 0.65997(19) 0.36813(14) 0.0209(6) Uani d 1
H H8 -0.352964 0.712802 0.377996 0.025 Uiso calc 1
C C8A -0.1007(5) 0.63448(17) 0.40134(13) 0.0160(6) Uani d 1
C C31 0.4680(4) 0.56876(16) 0.50328(13) 0.0158(6) Uani d 1
C C321 0.7023(4) 0.61744(16) 0.59179(13) 0.0146(6) Uani d 1
C C322 0.6840(5) 0.66241(17) 0.64919(14) 0.0173(6) Uani d 1
H H322 0.559581 0.695626 0.656408 0.021 Uiso calc 1
C C323 0.8416(4) 0.66032(18) 0.69622(14) 0.0184(6) Uani d 1
C C324 1.0277(5) 0.61192(18) 0.68531(13) 0.0181(6) Uani d 1
C C325 1.0432(5) 0.56727(18) 0.62795(14) 0.0191(6) Uani d 1
H H325 1.167921 0.534397 0.620254 0.023 Uiso calc 1
C C326 0.8845(4) 0.56865(17) 0.58145(14) 0.0168(6) Uani d 1
H H326 0.899709 0.536669 0.542929 0.020 Uiso calc 1
C C327 0.8115(5) 0.70814(19) 0.75834(15) 0.0250(7) Uani d 1
H H32A 0.934273 0.745612 0.765419 0.037 Uiso calc 1
H H32B 0.800307 0.667948 0.794181 0.037 Uiso calc 1
H H32C 0.680368 0.741992 0.755852 0.037 Uiso calc 1
C C328 1.2038(5) 0.6077(2) 0.73465(15) 0.0254(7) Uani d 1
H H32D 1.253251 0.665128 0.744633 0.038 Uiso calc 1
H H32E 1.323221 0.574413 0.717458 0.038 Uiso calc 1
H H32F 1.149786 0.580841 0.774012 0.038 Uiso calc 1
C C411 0.1222(5) 0.37148(17) 0.41833(14) 0.0194(6) Uani d 1
C C412 0.2064(5) 0.30036(17) 0.38929(13) 0.0202(7) Uani d 1
H H412 0.346385 0.302560 0.371508 0.024 Uiso calc 1
C C413 0.0886(5) 0.22452(18) 0.38552(13) 0.0192(6) Uani d 1
C C414 -0.1149(5) 0.22182(18) 0.41275(14) 0.0208(7) Uani d 1
C C415 -0.1955(5) 0.29255(18) 0.44308(14) 0.0228(7) Uani d 1
H H415 -0.333552 0.290071 0.462158 0.027 Uiso calc 1
C C416 -0.0793(5) 0.36751(18) 0.44637(14) 0.0200(6) Uani d 1
H H416 -0.137324 0.415606 0.467629 0.024 Uiso calc 1
C C417 0.1826(5) 0.14893(18) 0.35187(16) 0.0275(7) Uani d 1
H H41D 0.090414 0.132683 0.315709 0.041 Uiso calc 1
H H41E 0.193326 0.101625 0.382290 0.041 Uiso calc 1
H H41F 0.325447 0.163163 0.335672 0.041 Uiso calc 1
C C418 -0.2461(5) 0.14148(19) 0.40803(16) 0.0281(7) Uani d 1
H H41A -0.384750 0.150125 0.429087 0.042 Uiso calc 1
H H41B -0.169739 0.095098 0.429390 0.042 Uiso calc 1
H H41C -0.268722 0.127195 0.362554 0.042 Uiso calc 1

loop_
_atom_site_aniso_label
_atom_site_aniso_U_11
_atom_site_aniso_U_22
_atom_site_aniso_U_33
_atom_site_aniso_U_12
_atom_site_aniso_U_13
_atom_site_aniso_U_23
O31 0.0180(10) 0.0128(9) 0.0356(12) 0.0031(8) -0.0017(9) -0.0058(9)
N1 0.0155(12) 0.0137(11) 0.0229(13) -0.0001(10) 0.0022(11) -0.0008(10)
N32 0.0136(12) 0.0114(11) 0.0236(13) 0.0014(10) -0.0003(10) -0.0012(10)
N41 0.0152(13) 0.0120(12) 0.0314(14) 0.0002(10) -0.0025(12) -0.0058(10)
C2 0.0173(14) 0.0107(13) 0.0202(15) -0.0031(12) 0.0028(12) -0.0018(11)
C3 0.0133(14) 0.0137(13) 0.0194(14) -0.0012(12) 0.0052(12) -0.0011(11)
C4 0.0152(14) 0.0139(13) 0.0184(15) -0.0010(11) 0.0042(12) -0.0010(11)
C5 0.0203(15) 0.0159(14) 0.0226(15) -0.0033(13) 0.0013(13) -0.0032(12)
C4A 0.0146(14) 0.0146(14) 0.0193(14) -0.0032(12) 0.0040(12) 0.0013(11)
C6 0.0273(17) 0.0212(15) 0.0224(15) -0.0067(14) -0.0068(14) -0.0013(12)
C7 0.0203(16) 0.0232(16) 0.0287(17) -0.0014(13) -0.0065(13) 0.0028(13)
C8 0.0195(15) 0.0171(14) 0.0260(16) 0.0008(13) 0.0010(13) 0.0024(12)
C8A 0.0164(14) 0.0138(13) 0.0179(14) -0.0031(12) 0.0048(12) -0.0003(11)
C31 0.0145(14) 0.0123(12) 0.0208(15) -0.0020(12) 0.0057(12) 0.0000(12)
C321 0.0136(14) 0.0103(13) 0.0200(14) -0.0020(11) 0.0009(12) 0.0035(11)
C322 0.0163(14) 0.0118(13) 0.0238(16) -0.0002(12) 0.0036(12) 0.0004(11)
C323 0.0171(14) 0.0180(14) 0.0202(15) -0.0030(13) 0.0036(12) 0.0041(11)
C324 0.0159(15) 0.0152(14) 0.0232(15) -0.0035(12) 0.0031(12) 0.0057(12)
C325 0.0138(14) 0.0168(14) 0.0267(16) 0.0018(12) 0.0048(12) 0.0032(12)
C326 0.0151(14) 0.0148(13) 0.0205(15) -0.0018(11) 0.0034(12) -0.0011(12)
C327 0.0246(16) 0.0234(16) 0.0269(17) 0.0001(14) 0.0022(14) -0.0033(13)
C328 0.0186(16) 0.0316(17) 0.0261(16) -0.0015(14) 0.0003(13) 0.0025(13)
C411 0.0241(16) 0.0132(13) 0.0208(15) -0.0013(12) -0.0066(13) -0.0002(12)
C412 0.0225(16) 0.0174(14) 0.0209(16) 0.0005(13) -0.0013(13) 0.0001(12)
C413 0.0279(17) 0.0128(14) 0.0171(15) 0.0022(12) -0.0057(13) -0.0007(11)
C414 0.0223(16) 0.0205(15) 0.0197(16) -0.0021(12) -0.0065(13) 0.0028(12)
C415 0.0198(15) 0.0252(16) 0.0235(16) -0.0019(13) -0.0022(13) 0.0035(12)
C416 0.0206(15) 0.0150(14) 0.0245(16) 0.0005(12) -0.0025(13) -0.0018(12)
C417 0.0307(17) 0.0171(15) 0.0347(18) -0.0001(14) 0.0016(15) -0.0046(13)
C418 0.0298(18) 0.0213(16) 0.0333(18) -0.0062(14) -0.0042(15) 0.0036(13)

loop_
_atom_type_symbol
_atom_type_description
_atom_type_scat_dispersion_real
_atom_type_scat_dispersion_imag
_atom_type_scat_source
C C 0.0033 0.0016 'International Tables Vol C Tables 4.2.6.8 and 6.1.1.4'
H H 0.0000 0.0000 'International Tables Vol C Tables 4.2.6.8 and 6.1.1.4'
N N 0.0061 0.0033 'International Tables Vol C Tables 4.2.6.8 and 6.1.1.4'
O O 0.0106 0.0060 'International Tables Vol C Tables 4.2.6.8 and 6.1.1.4'

loop_
_geom_angle_atom_site_label_1
_geom_angle_atom_site_label_2
_geom_angle_atom_site_label_3
_geom_angle
C2 N1 C8A 117.2(2)
C31 N32 C321 126.6(2)
C31 N32 H32 119(2)
C321 N32 H32 114(2)
C4 N41 C411 125.7(2)
C4 N41 H41 112(2)
C411 N41 H41 115(2)
N1 C2 C3 125.9(3)
N1 C2 H2 111.9(17)
C3 C2 H2 122.2(17)
C4 C3 C2 117.6(3)
C4 C3 C31 121.3(2)
C2 C3 C31 120.9(2)
N41 C4 C3 121.9(3)
N41 C4 C4A 120.6(2)
C3 C4 C4A 117.4(2)
C6 C5 C4A 120.9(3)
C6 C5 H5 119.5
C4A C5 H5 119.5
C8A C4A C5 118.3(3)
C8A C4A C4 118.3(2)
C5 C4A C4 123.3(3)
C5 C6 C7 120.4(3)
C5 C6 H6 119.8
C7 C6 H6 119.8
C8 C7 C6 120.3(3)
C8 C7 H7 119.9
C6 C7 H7 119.9
C7 C8 C8A 120.3(3)
C7 C8 H8 119.9
C8A C8 H8 119.9
N1 C8A C4A 122.8(3)
N1 C8A C8 117.7(3)
C4A C8A C8 119.5(3)
O31 C31 N32 121.4(3)
O31 C31 C3 121.1(2)
N32 C31 C3 117.4(2)
C322 C321 C326 118.8(3)
C322 C321 N32 116.8(2)
C326 C321 N32 124.3(2)
C323 C322 C321 122.1(3)
C323 C322 H322 119.0
C321 C322 H322 119.0
C322 C323 C324 119.1(3)
C322 C323 C327 120.1(3)
C324 C323 C327 120.8(3)
C325 C324 C323 118.1(3)
C325 C324 C328 120.7(3)
C323 C324 C328 121.2(3)
C326 C325 C324 122.7(3)
C326 C325 H325 118.7
C324 C325 H325 118.7
C325 C326 C321 119.2(3)
C325 C326 H326 120.4
C321 C326 H326 120.4
C323 C327 H32A 109.5
C323 C327 H32B 109.5
H32A C327 H32B 109.5
C323 C327 H32C 109.5
H32A C327 H32C 109.5
H32B C327 H32C 109.5
C324 C328 H32D 109.5
C324 C328 H32E 109.5
H32D C328 H32E 109.5
C324 C328 H32F 109.5
H32D C328 H32F 109.5
H32E C328 H32F 109.5
C412 C411 C416 119.5(3)
C412 C411 N41 119.0(3)
C416 C411 N41 121.5(2)
C411 C412 C413 121.2(3)
C411 C412 H412 119.4
C413 C412 H412 119.4
C414 C413 C412 118.8(3)
C414 C413 C417 121.4(3)
C412 C413 C417 119.8(3)
C415 C414 C413 119.6(3)
C415 C414 C418 120.7(3)
C413 C414 C418 119.6(3)
C414 C415 C416 121.5(3)
C414 C415 H415 119.3
C416 C415 H415 119.3
C411 C416 C415 119.4(3)
C411 C416 H416 120.3
C415 C416 H416 120.3
C413 C417 H41D 109.5
C413 C417 H41E 109.5
H41D C417 H41E 109.5
C413 C417 H41F 109.5
H41D C417 H41F 109.5
H41E C417 H41F 109.5
C414 C418 H41A 109.5
C414 C418 H41B 109.5
H41A C418 H41B 109.5
C414 C418 H41C 109.5
H41A C418 H41C 109.5
H41B C418 H41C 109.5

loop_
_geom_bond_atom_site_label_1
_geom_bond_atom_site_label_2
_geom_bond_distance
O31 C31 1.238(3)
N1 C2 1.315(4)
N1 C8A 1.367(4)
N32 C31 1.350(3)
N32 C321 1.416(4)
N32 H32 0.90(4)
N41 C4 1.364(3)
N41 C411 1.437(4)
N41 H41 0.84(4)
C2 C3 1.416(4)
C2 H2 0.96(3)
C3 C4 1.405(4)
C3 C31 1.494(4)
C4 C4A 1.449(4)
C5 C6 1.367(4)
C5 C4A 1.413(4)
C5 H5 0.9500
C4A C8A 1.411(4)
C6 C7 1.401(4)
C6 H6 0.9500
C7 C8 1.365(4)
C7 H7 0.9500
C8 C8A 1.417(4)
C8 H8 0.9500
C321 C322 1.391(4)
C321 C326 1.391(4)
C322 C323 1.387(4)
C322 H322 0.9500
C323 C324 1.410(4)
C323 C327 1.505(4)
C324 C325 1.386(4)
C324 C328 1.505(4)
C325 C326 1.384(4)
C325 H325 0.9500
C326 H326 0.9500
C327 H32A 0.9800
C327 H32B 0.9800
C327 H32C 0.9800
C328 H32D 0.9800
C328 H32E 0.9800
C328 H32F 0.9800
C411 C412 1.379(4)
C411 C416 1.389(4)
C412 C413 1.408(4)
C412 H412 0.9500
C413 C414 1.392(4)
C413 C417 1.503(4)
C414 C415 1.377(4)
C414 C418 1.514(4)
C415 C416 1.390(4)
C415 H415 0.9500
C416 H416 0.9500
C417 H41D 0.9800
C417 H41E 0.9800
C417 H41F 0.9800
C418 H41A 0.9800
C418 H41B 0.9800
C418 H41C 0.9800

loop_
_geom_hbond_atom_site_label_D
_geom_hbond_atom_site_label_H
_geom_hbond_atom_site_label_A
_geom_hbond_site_symmetry_A
_geom_hbond_distance_DH
_geom_hbond_distance_HA
_geom_hbond_distance_DA
_geom_hbond_angle_DHA
_geom_hbond_publ_flag
N41 H41 O31 . 0.84(4) 1.93(3) 2.635(3) 142(3) yes
C326 H326 O31 . 0.95 2.40 2.887(3) 111.8 yes
N32 H32 N1 4_566 0.90(4) 2.07(4) 2.891(3) 150(3) yes
C2 H2 N1 4_566 0.96(3) 2.55(3) 3.477(4) 163(2) yes
C416 H416 O31 1_455 0.95 2.39 3.252(4) 149.9 yes
C326 H326 Cg 1_655 0.95 2.82 3.398(3) 120 yes

loop_
_geom_torsion_atom_site_label_1
_geom_torsion_atom_site_label_2
_geom_torsion_atom_site_label_3
_geom_torsion_atom_site_label_4
_geom_torsion
C8A N1 C2 C3 -5.5(4)
N1 C2 C3 C4 1.1(4)
N1 C2 C3 C31 -174.0(3)
C411 N41 C4 C3 141.0(3)
C411 N41 C4 C4A -41.6(4)
C2 C3 C4 N41 -175.7(3)
C31 C3 C4 N41 -0.6(4)
C2 C3 C4 C4A 6.8(4)
C31 C3 C4 C4A -178.1(2)
C6 C5 C4A C8A -4.1(4)
C6 C5 C4A C4 179.2(3)
N41 C4 C4A C8A 172.4(3)
C3 C4 C4A C8A -10.1(4)
N41 C4 C4A C5 -10.8(4)
C3 C4 C4A C5 166.7(3)
C4A C5 C6 C7 -1.5(4)
C5 C6 C7 C8 4.7(5)
C6 C7 C8 C8A -2.2(4)
C2 N1 C8A C4A 1.7(4)
C2 N1 C8A C8 -175.7(2)
C5 C4A C8A N1 -170.9(3)
C4 C4A C8A N1 6.0(4)
C5 C4A C8A C8 6.4(4)
C4 C4A C8A C8 -176.7(2)
C7 C8 C8A N1 174.1(3)
C7 C8 C8A C4A -3.4(4)
C321 N32 C31 O31 -3.1(4)
C321 N32 C31 C3 173.8(2)
C4 C3 C31 O31 6.9(4)
C2 C3 C31 O31 -178.1(3)
C4 C3 C31 N32 -170.0(3)
C2 C3 C31 N32 5.0(4)
C31 N32 C321 C322 -150.3(3)
C31 N32 C321 C326 31.7(4)
C326 C321 C322 C323 0.2(4)
N32 C321 C322 C323 -177.9(2)
C321 C322 C323 C324 0.8(4)
C321 C322 C323 C327 -178.3(3)
C322 C323 C324 C325 -0.9(4)
C327 C323 C324 C325 178.1(3)
C322 C323 C324 C328 179.8(3)
C327 C323 C324 C328 -1.2(4)
C323 C324 C325 C326 0.1(4)
C328 C324 C325 C326 179.4(3)
C324 C325 C326 C321 0.8(4)
C322 C321 C326 C325 -1.0(4)
N32 C321 C326 C325 176.9(2)
C4 N41 C411 C412 155.0(3)
C4 N41 C411 C416 -27.8(4)
C416 C411 C412 C413 2.3(4)
N41 C411 C412 C413 179.6(3)
C411 C412 C413 C414 -1.1(4)
C411 C412 C413 C417 178.3(3)
C412 C413 C414 C415 -0.5(4)
C417 C413 C414 C415 -179.9(3)
C412 C413 C414 C418 178.7(3)
C417 C413 C414 C418 -0.6(4)
C413 C414 C415 C416 1.0(4)
C418 C414 C415 C416 -178.3(3)
C412 C411 C416 C415 -1.8(4)
N41 C411 C416 C415 -179.1(3)
C414 C415 C416 C411 0.2(4)

_cod_database_fobs_code 2243253
